data_7247861
loop_
_publ_author_name
'Tichotov&#xe1;, Mark&#xe9;ta Christou'
'Tu&#x10d;kov&#xe1;, Lucie'
'Kocek, Hugo'
'R&#x16f;&#x17e;i&#x10d;ka, Ale&#x161;'
'Straka, Michal'
'Proch&#xe1;zkov&#xe1;, Eli&#x161;ka'

_publ_section_title
;
 Exploring the impact of alignment media on RDC analysis of
 phosphorus-containing compounds: a molecular docking approach.
;
_journal_issue 3
_journal_name_full 'Physical chemistry chemical physics : PCCP'
_journal_page_first 2016
_journal_page_last 2024
_journal_paper_doi 10.1039/d3cp04099b
_journal_volume 26
_journal_year 2024
_chemical_absolute_configuration rmad
_chemical_formula_moiety 'C16 H21 O3 P'
_chemical_formula_sum 'C16 H21 O3 P'
_chemical_formula_weight 292.30
_space_group_crystal_system orthorhombic
_space_group_IT_number 19
_space_group_name_Hall 'P 2ac 2ab'
_space_group_name_H-M_alt 'P 21 21 21'
_atom_sites_solution_hydrogens geom
_audit_creation_method SHELXL-2019/1
_audit_update_record
;
2023-08-11 deposited with the CCDC.	2023-12-12 downloaded from the CCDC.
;
_cell_angle_alpha 90
_cell_angle_beta 90
_cell_angle_gamma 90
_cell_formula_units_Z 8
_cell_length_a 9.9495(2)
_cell_length_b 11.5590(2)
_cell_length_c 26.1562(5)
_cell_measurement_reflns_used 64670
_cell_measurement_temperature 150(2)
_cell_measurement_theta_max 27.5
_cell_measurement_theta_min 1
_cell_volume 3008.13(10)
_computing_cell_refinement 'APEX4 v2021.4-1 (Bruker AXS)'
_computing_data_collection 'Bruker Instrument Service vV6.2.3'
_computing_data_reduction 'SAINT V8.40B (Bruker AXS Inc., 2019)'
_computing_molecular_graphics 'Bruker SHELXTL'
_computing_publication_material 'Bruker SHELXTL'
_computing_structure_refinement 'SHELXL-2019/1 (Sheldrick, 2019)'
_computing_structure_solution 'SHELXT 2018/2 (Sheldrick, 2014)'
_diffrn_ambient_temperature 150(2)
_diffrn_detector_area_resol_mean 10.4167
_diffrn_measured_fraction_theta_full 0.994
_diffrn_measured_fraction_theta_max 0.995
_diffrn_measurement_device_type 'Bruker D8 - Venture'
_diffrn_measurement_method '\f and \w scans to fill the Ewald sphere'
_diffrn_radiation_type MoK\a
_diffrn_radiation_wavelength 0.71073
_diffrn_reflns_av_R_equivalents 0.0362
_diffrn_reflns_av_unetI/netI 0.0180
_diffrn_reflns_Laue_measured_fraction_full 0.994
_diffrn_reflns_Laue_measured_fraction_max 0.995
_diffrn_reflns_limit_h_max 13
_diffrn_reflns_limit_h_min -13
_diffrn_reflns_limit_k_max 15
_diffrn_reflns_limit_k_min -15
_diffrn_reflns_limit_l_max 34
_diffrn_reflns_limit_l_min -34
_diffrn_reflns_number 64670
_diffrn_reflns_point_group_measured_fraction_full 0.993
_diffrn_reflns_point_group_measured_fraction_max 0.994
_diffrn_reflns_theta_full 25.242
_diffrn_reflns_theta_max 28.287
_diffrn_reflns_theta_min 2.190
_diffrn_source 'sealed X-ray tube'
_exptl_absorpt_coefficient_mu 0.187
_exptl_absorpt_correction_T_max 0.7457
_exptl_absorpt_correction_T_min 0.6693
_exptl_absorpt_correction_type multi-scan
_exptl_absorpt_process_details
;
SADABS-2016/2 - Bruker AXS area detector
scaling and absorption correction
;
_exptl_crystal_colour colourless
_exptl_crystal_density_diffrn 1.291
_exptl_crystal_description block
_exptl_crystal_F_000 1248
_exptl_crystal_size_max 0.587
_exptl_crystal_size_mid 0.442
_exptl_crystal_size_min 0.372
_refine_diff_density_max 0.180
_refine_diff_density_min -0.214
_refine_diff_density_rms 0.035
_refine_ls_abs_structure_details
;
 Flack x determined using 3121 quotients [(I+)-(I-)]/[(I+)+(I-)]
 (Parsons, Flack and Wagner, Acta Cryst. B69 (2013) 249-259).
;
_refine_ls_abs_structure_Flack 0.001(12)
_refine_ls_extinction_method none
_refine_ls_goodness_of_fit_ref 1.066
_refine_ls_hydrogen_treatment constr
_refine_ls_matrix_type full
_refine_ls_number_parameters 367
_refine_ls_number_reflns 7451
_refine_ls_number_restraints 0
_refine_ls_restrained_S_all 1.066
_refine_ls_R_factor_all 0.0261
_refine_ls_R_factor_gt 0.0251
_refine_ls_shift/su_max 0.001
_refine_ls_shift/su_mean 0.000
_refine_ls_structure_factor_coef Fsqd
_refine_ls_weighting_details 'w=1/[\s^2^(Fo^2^)+(0.0413P)^2^+0.3249P] where P=(Fo^2^+2Fc^2^)/3'
_refine_ls_weighting_scheme calc
_refine_ls_wR_factor_gt 0.0674
_refine_ls_wR_factor_ref 0.0686
_reflns_Friedel_coverage 0.780
_reflns_Friedel_fraction_full 0.992
_reflns_Friedel_fraction_max 0.993
_reflns_number_gt 7235
_reflns_number_total 7451
_reflns_threshold_expression 'I > 2\s(I)'
_cod_data_source_file d3cp04099b2.cif
_cod_data_source_block ar230510P1
_cod_depositor_comments 'Adding full bibliography for 7247861--7247864.cif.'
_cod_database_code 7247861
_shelx_shelxl_version_number 2019/1
_shelx_space_group_comment
;
The symmetry employed for this shelxl refinement is uniquely defined
by the following loop, which should always be used as a source of
symmetry information in preference to the above space-group names.
They are only intended as comments.
;
_exptl_absorpt_special_details
;
The ratio of minimum to maximum
apparent transmission was 0.897
;

loop_
_space_group_symop_operation_xyz
'x, y, z'
'-x+1/2, -y, z+1/2'
'-x, y+1/2, -z+1/2'
'x+1/2, -y+1/2, -z'

loop_
_atom_site_label
_atom_site_type_symbol
_atom_site_fract_x
_atom_site_fract_y
_atom_site_fract_z
_atom_site_U_iso_or_equiv
_atom_site_adp_type
_atom_site_occupancy
_atom_site_site_symmetry_order
_atom_site_calc_flag
_atom_site_refinement_flags_posn
_atom_site_refinement_flags_adp
_atom_site_refinement_flags_occupancy
_atom_site_disorder_assembly
_atom_site_disorder_group
P1 P 0.29042(4) 0.20835(3) 0.84089(2) 0.02781(9) Uani 1 1 d . . . . .
P1A P 0.11983(4) 0.50189(3) 0.56583(2) 0.02481(8) Uani 1 1 d . . . . .
O1 O 0.29198(17) 0.28192(11) 0.88655(5) 0.0450(3) Uani 1 1 d . . . . .
O2 O 0.22006(11) 0.08568(9) 0.84670(4) 0.0257(2) Uani 1 1 d . . . . .
O1A O 0.02777(13) 0.41842(11) 0.58942(5) 0.0371(3) Uani 1 1 d . . . . .
O3 O 0.43175(11) 0.16110(10) 0.82143(5) 0.0329(2) Uani 1 1 d . . . . .
O2A O 0.21915(11) 0.56687(8) 0.60401(4) 0.0245(2) Uani 1 1 d . . . . .
O3A O 0.05380(11) 0.61311(10) 0.54086(4) 0.0302(2) Uani 1 1 d . . . . .
C1 C 0.32016(14) -0.00275(13) 0.86115(5) 0.0240(3) Uani 1 1 d . . . . .
C8A C 0.37216(16) 0.75284(14) 0.56048(6) 0.0307(3) Uani 1 1 d . . . . .
H8AA H 0.469372 0.771092 0.560220 0.037 Uiso 1 1 calc R U . . .
H8AB H 0.353044 0.680487 0.541575 0.037 Uiso 1 1 calc R U . . .
C10 C 0.3415(2) -0.32452(15) 0.81935(8) 0.0450(4) Uani 1 1 d . . . . .
H10A H 0.304875 -0.358249 0.850781 0.067 Uiso 1 1 calc R U . . .
H10B H 0.414193 -0.373661 0.806420 0.067 Uiso 1 1 calc R U . . .
H10C H 0.270251 -0.319129 0.793588 0.067 Uiso 1 1 calc R U . . .
C2 C 0.45613(15) 0.04229(14) 0.83828(7) 0.0304(3) Uani 1 1 d . . . . .
H2 H 0.525108 0.043530 0.866087 0.037 Uiso 1 1 calc R U . . .
C1A C 0.17854(14) 0.68790(11) 0.61359(5) 0.0213(3) Uani 1 1 d . . . . .
C3 C 0.5121(2) -0.02803(17) 0.79288(8) 0.0458(5) Uani 1 1 d . . . . .
H3A H 0.514217 0.021984 0.762163 0.055 Uiso 1 1 calc R U . . .
H3B H 0.605712 -0.051242 0.800636 0.055 Uiso 1 1 calc R U . . .
C2A C 0.08433(14) 0.72053(12) 0.56774(5) 0.0246(3) Uani 1 1 d . . . . .
H2A H -0.001290 0.752739 0.581825 0.030 Uiso 1 1 calc R U . . .
C4 C 0.4302(2) -0.13561(16) 0.78107(7) 0.0393(4) Uani 1 1 d . . . . .
H4 H 0.464389 -0.183734 0.752078 0.047 Uiso 1 1 calc R U . . .
C3A C 0.14354(17) 0.80876(14) 0.52964(6) 0.0314(3) Uani 1 1 d . . . . .
H3AA H 0.151943 0.771494 0.495714 0.038 Uiso 1 1 calc R U . . .
H3AB H 0.080302 0.874406 0.526148 0.038 Uiso 1 1 calc R U . . .
C5 C 0.39644(17) -0.20334(14) 0.83073(6) 0.0314(3) Uani 1 1 d . . . . .
C4A C 0.28084(18) 0.85534(14) 0.54564(6) 0.0312(3) Uani 1 1 d . . . . .
H4A H 0.321828 0.912843 0.521706 0.037 Uiso 1 1 calc R U . . .
C6 C 0.27669(15) -0.11537(12) 0.83660(6) 0.0254(3) Uani 1 1 d . . . . .
H6 H 0.191651 -0.149165 0.850467 0.030 Uiso 1 1 calc R U . . .
C5A C 0.28073(17) 0.89113(13) 0.60315(6) 0.0280(3) Uani 1 1 d . . . . .
C7 C 0.3198(2) -0.00799(16) 0.91928(6) 0.0374(4) Uani 1 1 d . . . . .
H7A H 0.381635 -0.068673 0.930762 0.056 Uiso 1 1 calc R U . . .
H7B H 0.228848 -0.025423 0.931397 0.056 Uiso 1 1 calc R U . . .
H7C H 0.348780 0.066752 0.933119 0.056 Uiso 1 1 calc R U . . .
C6A C 0.30627(14) 0.75910(12) 0.61402(5) 0.0233(3) Uani 1 1 d . . . . .
H6A H 0.368287 0.742760 0.643224 0.028 Uiso 1 1 calc R U . . .
C8 C 0.2809(2) -0.10172(16) 0.77778(6) 0.0361(4) Uani 1 1 d . . . . .
H8A H 0.224338 -0.157983 0.759048 0.043 Uiso 1 1 calc R U . . .
H8B H 0.265073 -0.021754 0.765648 0.043 Uiso 1 1 calc R U . . .
C7A C 0.10696(16) 0.68782(13) 0.66477(6) 0.0286(3) Uani 1 1 d . . . . .
H7AA H 0.082565 0.767261 0.674002 0.043 Uiso 1 1 calc R U . . .
H7AB H 0.166597 0.655629 0.690972 0.043 Uiso 1 1 calc R U . . .
H7AC H 0.025449 0.640523 0.662404 0.043 Uiso 1 1 calc R U . . .
C9 C 0.5057(2) -0.21444(18) 0.87120(8) 0.0439(4) Uani 1 1 d . . . . .
H9A H 0.538794 -0.137326 0.880385 0.066 Uiso 1 1 calc R U . . .
H9B H 0.580067 -0.260848 0.857642 0.066 Uiso 1 1 calc R U . . .
H9C H 0.468688 -0.252293 0.901621 0.066 Uiso 1 1 calc R U . . .
C9A C 0.15819(18) 0.95389(14) 0.62412(7) 0.0351(3) Uani 1 1 d . . . . .
H9AA H 0.166109 0.960944 0.661333 0.053 Uiso 1 1 calc R U . . .
H9AB H 0.076899 0.910003 0.615670 0.053 Uiso 1 1 calc R U . . .
H9AC H 0.152617 1.031175 0.608856 0.053 Uiso 1 1 calc R U . . .
C11 C 0.21326(15) 0.27928(13) 0.78810(6) 0.0272(3) Uani 1 1 d . . . . .
C10A C 0.4054(2) 0.96143(16) 0.61745(8) 0.0426(4) Uani 1 1 d . . . . .
H10D H 0.410365 0.969295 0.654708 0.064 Uiso 1 1 calc R U . . .
H10E H 0.399717 1.038343 0.601831 0.064 Uiso 1 1 calc R U . . .
H10F H 0.485999 0.921716 0.604973 0.064 Uiso 1 1 calc R U . . .
C12 C 0.1968(2) 0.22647(15) 0.74061(7) 0.0382(4) Uani 1 1 d . . . . .
H12 H 0.232092 0.151257 0.734790 0.046 Uiso 1 1 calc R U . . .
C11A C 0.22116(16) 0.43542(13) 0.51803(6) 0.0275(3) Uani 1 1 d . . . . .
C13 C 0.1287(2) 0.28381(17) 0.70179(7) 0.0439(4) Uani 1 1 d . . . . .
H13 H 0.117553 0.247708 0.669434 0.053 Uiso 1 1 calc R U . . .
C12A C 0.26225(17) 0.49404(16) 0.47411(6) 0.0336(3) Uani 1 1 d . . . . .
H12A H 0.234229 0.571474 0.468240 0.040 Uiso 1 1 calc R U . . .
C14 C 0.07681(18) 0.39364(16) 0.71011(8) 0.0395(4) Uani 1 1 d . . . . .
H14 H 0.028651 0.431985 0.683720 0.047 Uiso 1 1 calc R U . . .
C13A C 0.3448(2) 0.43794(19) 0.43894(7) 0.0431(4) Uani 1 1 d . . . . .
H13A H 0.372803 0.477545 0.408952 0.052 Uiso 1 1 calc R U . . .
C15 C 0.09518(19) 0.44689(15) 0.75656(7) 0.0388(4) Uani 1 1 d . . . . .
H15 H 0.060723 0.522541 0.762022 0.047 Uiso 1 1 calc R U . . .
C14A C 0.3863(2) 0.32552(19) 0.44713(8) 0.0467(5) Uani 1 1 d . . . . .
H14A H 0.443597 0.288533 0.423117 0.056 Uiso 1 1 calc R U . . .
C16 C 0.16400(18) 0.39062(14) 0.79567(7) 0.0333(3) Uani 1 1 d . . . . .
H16 H 0.177343 0.428276 0.827550 0.040 Uiso 1 1 calc R U . . .
C15A C 0.3445(2) 0.26705(17) 0.49017(8) 0.0468(5) Uani 1 1 d . . . . .
H15A H 0.372789 0.189561 0.495676 0.056 Uiso 1 1 calc R U . . .
C16A C 0.26128(19) 0.32058(15) 0.52548(7) 0.0366(4) Uani 1 1 d . . . . .
H16A H 0.231484 0.279302 0.554774 0.044 Uiso 1 1 calc R U . . .

loop_
_atom_site_aniso_label
_atom_site_aniso_U_11
_atom_site_aniso_U_22
_atom_site_aniso_U_33
_atom_site_aniso_U_23
_atom_site_aniso_U_13
_atom_site_aniso_U_12
P1 0.03128(19) 0.02283(17) 0.02933(18) 0.00035(14) -0.00594(15) -0.00080(15)
P1A 0.02341(16) 0.02246(16) 0.02855(17) -0.00421(15) -0.00117(13) -0.00269(14)
O1 0.0689(9) 0.0293(6) 0.0367(6) -0.0057(5) -0.0135(6) 0.0026(6)
O2 0.0242(5) 0.0231(5) 0.0299(5) 0.0023(4) 0.0016(4) 0.0024(4)
O1A 0.0365(6) 0.0321(6) 0.0428(6) -0.0063(5) 0.0075(5) -0.0110(5)
O3 0.0245(5) 0.0267(5) 0.0474(7) 0.0085(5) -0.0064(5) -0.0039(4)
O2A 0.0255(5) 0.0194(4) 0.0288(5) -0.0033(4) -0.0057(4) 0.0021(4)
O3A 0.0277(5) 0.0267(5) 0.0363(6) -0.0059(4) -0.0119(4) 0.0005(4)
C1 0.0248(6) 0.0229(6) 0.0245(6) 0.0009(5) -0.0023(5) 0.0006(6)
C8A 0.0235(7) 0.0334(7) 0.0352(7) -0.0042(6) 0.0048(6) -0.0033(6)
C10 0.0612(12) 0.0256(8) 0.0481(10) -0.0055(7) 0.0054(9) 0.0031(8)
C2 0.0230(7) 0.0270(7) 0.0412(8) 0.0073(6) -0.0057(6) -0.0018(5)
C1A 0.0206(6) 0.0183(6) 0.0250(6) -0.0006(5) -0.0019(5) 0.0014(5)
C3 0.0355(9) 0.0413(10) 0.0607(11) 0.0088(9) 0.0196(8) 0.0035(7)
C2A 0.0212(6) 0.0234(6) 0.0292(6) -0.0026(5) -0.0054(5) 0.0007(5)
C4 0.0486(10) 0.0338(8) 0.0356(8) 0.0000(7) 0.0144(7) 0.0096(7)
C3A 0.0343(8) 0.0305(8) 0.0292(7) 0.0042(6) -0.0065(6) 0.0001(6)
C5 0.0357(8) 0.0251(7) 0.0334(7) -0.0001(6) 0.0041(6) 0.0049(6)
C4A 0.0346(8) 0.0288(7) 0.0303(7) 0.0026(6) 0.0025(6) -0.0067(6)
C6 0.0248(6) 0.0233(6) 0.0281(6) -0.0013(5) -0.0003(6) -0.0003(5)
C5A 0.0290(7) 0.0214(6) 0.0335(7) -0.0009(5) -0.0026(6) -0.0031(6)
C7 0.0563(10) 0.0320(8) 0.0239(7) -0.0003(6) -0.0047(6) 0.0053(8)
C6A 0.0187(6) 0.0227(6) 0.0284(6) -0.0030(5) -0.0021(5) -0.0008(5)
C8 0.0476(9) 0.0333(8) 0.0275(7) -0.0044(6) -0.0060(7) 0.0045(8)
C7A 0.0312(7) 0.0265(7) 0.0282(7) 0.0001(5) 0.0036(6) 0.0001(6)
C9 0.0416(10) 0.0364(9) 0.0537(11) 0.0054(8) -0.0072(8) 0.0118(8)
C9A 0.0390(9) 0.0232(7) 0.0430(9) -0.0032(6) -0.0012(7) 0.0049(6)
C11 0.0247(6) 0.0250(6) 0.0319(7) 0.0044(5) -0.0007(6) -0.0023(6)
C10A 0.0404(9) 0.0319(8) 0.0555(10) -0.0063(8) -0.0037(8) -0.0129(7)
C12 0.0500(10) 0.0292(8) 0.0355(8) 0.0014(6) -0.0095(7) 0.0034(7)
C11A 0.0267(7) 0.0261(7) 0.0297(7) -0.0067(5) -0.0022(6) -0.0009(6)
C13 0.0553(11) 0.0386(9) 0.0378(9) 0.0052(7) -0.0160(8) -0.0051(9)
C12A 0.0363(8) 0.0332(7) 0.0312(7) -0.0051(6) 0.0004(6) -0.0051(7)
C14 0.0312(8) 0.0378(9) 0.0494(10) 0.0190(8) -0.0076(7) -0.0046(7)
C13A 0.0428(9) 0.0524(11) 0.0341(8) -0.0114(8) 0.0063(7) -0.0086(8)
C15 0.0361(9) 0.0297(8) 0.0506(10) 0.0130(7) 0.0059(7) 0.0044(7)
C14A 0.0401(9) 0.0556(12) 0.0442(10) -0.0228(9) 0.0041(8) 0.0036(9)
C16 0.0358(8) 0.0262(7) 0.0378(8) 0.0045(6) 0.0039(6) 0.0010(6)
C15A 0.0513(11) 0.0375(10) 0.0516(11) -0.0153(8) -0.0038(9) 0.0128(8)
C16A 0.0447(9) 0.0286(8) 0.0365(8) -0.0051(6) -0.0030(7) 0.0038(7)

loop_
_atom_type_symbol
_atom_type_description
_atom_type_scat_dispersion_real
_atom_type_scat_dispersion_imag
_atom_type_scat_source
C C 0.0033 0.0016 'International Tables Vol C Tables 4.2.6.8 and 6.1.1.4'
H H 0.0000 0.0000 'International Tables Vol C Tables 4.2.6.8 and 6.1.1.4'
O O 0.0106 0.0060 'International Tables Vol C Tables 4.2.6.8 and 6.1.1.4'
P P 0.1023 0.0942 'International Tables Vol C Tables 4.2.6.8 and 6.1.1.4'

loop_
_geom_angle_atom_site_label_1
_geom_angle_atom_site_label_2
_geom_angle_atom_site_label_3
_geom_angle
_geom_angle_site_symmetry_1
_geom_angle_site_symmetry_3
_geom_angle_publ_flag
O1 P1 O2 116.38(7) . . ?
O1 P1 O3 116.74(8) . . ?
O2 P1 O3 96.52(6) . . ?
O1 P1 C11 111.68(8) . . ?
O2 P1 C11 107.18(7) . . ?
O3 P1 C11 106.92(7) . . ?
O1A P1A O3A 116.63(7) . . ?
O1A P1A O2A 115.71(7) . . ?
O3A P1A O2A 97.65(6) . . ?
O1A P1A C11A 111.42(7) . . ?
O3A P1A C11A 107.18(7) . . ?
O2A P1A C11A 107.01(6) . . ?
C1 O2 P1 110.20(9) . . ?
C2 O3 P1 111.86(10) . . ?
C1A O2A P1A 112.52(8) . . ?
C2A O3A P1A 113.92(9) . . ?
O2 C1 C6 107.10(11) . . ?
O2 C1 C7 106.37(12) . . ?
C6 C1 C7 112.88(13) . . ?
O2 C1 C2 104.75(11) . . ?
C6 C1 C2 111.72(12) . . ?
C7 C1 C2 113.34(13) . . ?
C4A C8A C6A 86.69(11) . . ?
O3 C2 C3 108.81(14) . . ?
O3 C2 C1 106.47(12) . . ?
C3 C2 C1 115.48(13) . . ?
O2A C1A C6A 106.64(11) . . ?
O2A C1A C7A 106.11(11) . . ?
C6A C1A C7A 112.83(12) . . ?
O2A C1A C2A 105.16(11) . . ?
C6A C1A C2A 112.13(11) . . ?
C7A C1A C2A 113.24(12) . . ?
C4 C3 C2 113.21(14) . . ?
O3A C2A C3A 109.31(12) . . ?
O3A C2A C1A 106.76(11) . . ?
C3A C2A C1A 115.13(12) . . ?
C3 C4 C8 108.72(15) . . ?
C3 C4 C5 111.03(16) . . ?
C8 C4 C5 88.06(13) . . ?
C4A C3A C2A 113.44(12) . . ?
C9 C5 C10 108.22(15) . . ?
C9 C5 C4 117.98(16) . . ?
C10 C5 C4 112.05(14) . . ?
C9 C5 C6 121.81(14) . . ?
C10 C5 C6 109.83(14) . . ?
C4 C5 C6 85.40(12) . . ?
C3A C4A C8A 108.97(12) . . ?
C3A C4A C5A 110.92(13) . . ?
C8A C4A C5A 87.79(12) . . ?
C1 C6 C8 109.03(12) . . ?
C1 C6 C5 112.37(12) . . ?
C8 C6 C5 87.03(12) . . ?
C9A C5A C10A 107.97(13) . . ?
C9A C5A C4A 118.33(14) . . ?
C10A C5A C4A 112.09(14) . . ?
C9A C5A C6A 121.81(13) . . ?
C10A C5A C6A 109.90(13) . . ?
C4A C5A C6A 85.23(11) . . ?
C1A C6A C8A 108.86(11) . . ?
C1A C6A C5A 112.98(12) . . ?
C8A C6A C5A 87.15(11) . . ?
C4 C8 C6 86.83(13) . . ?
C16 C11 C12 119.37(15) . . ?
C16 C11 P1 117.88(12) . . ?
C12 C11 P1 122.71(12) . . ?
C13 C12 C11 120.00(17) . . ?
C12A C11A C16A 119.46(15) . . ?
C12A C11A P1A 122.32(12) . . ?
C16A C11A P1A 118.22(13) . . ?
C14 C13 C12 120.22(18) . . ?
C13A C12A C11A 119.37(17) . . ?
C15 C14 C13 119.94(16) . . ?
C14A C13A C12A 120.80(18) . . ?
C14 C15 C16 120.38(16) . . ?
C15A C14A C13A 119.90(17) . . ?
C11 C16 C15 120.06(17) . . ?
C14A C15A C16A 120.40(18) . . ?
C15A C16A C11A 120.05(17) . . ?

loop_
_geom_bond_atom_site_label_1
_geom_bond_atom_site_label_2
_geom_bond_distance
_geom_bond_site_symmetry_2
_geom_bond_publ_flag
P1 O1 1.4664(12) . ?
P1 O2 1.5887(11) . ?
P1 O3 1.5920(13) . ?
P1 C11 1.7798(15) . ?
P1A O1A 1.4666(12) . ?
P1A O3A 1.5846(12) . ?
P1A O2A 1.5931(10) . ?
P1A C11A 1.7804(15) . ?
O2 C1 1.4763(17) . ?
O3 C2 1.4627(18) . ?
O2A C1A 1.4776(16) . ?
O3A C2A 1.4589(17) . ?
C1 C6 1.515(2) . ?
C1 C7 1.522(2) . ?
C1 C2 1.568(2) . ?
C8A C4A 1.543(2) . ?
C8A C6A 1.548(2) . ?
C10 C5 1.533(2) . ?
C2 C3 1.543(3) . ?
C1A C6A 1.5141(19) . ?
C1A C7A 1.516(2) . ?
C1A C2A 1.5680(19) . ?
C3 C4 1.518(3) . ?
C2A C3A 1.543(2) . ?
C4 C8 1.539(3) . ?
C4 C5 1.553(2) . ?
C3A C4A 1.527(2) . ?
C5 C9 1.523(2) . ?
C5 C6 1.574(2) . ?
C4A C5A 1.560(2) . ?
C6 C8 1.547(2) . ?
C5A C9A 1.521(2) . ?
C5A C10A 1.529(2) . ?
C5A C6A 1.573(2) . ?
C11 C16 1.391(2) . ?
C11 C12 1.394(2) . ?
C12 C13 1.389(2) . ?
C11A C12A 1.395(2) . ?
C11A C16A 1.400(2) . ?
C13 C14 1.388(3) . ?
C12A C13A 1.393(2) . ?
C14 C15 1.374(3) . ?
C13A C14A 1.380(3) . ?
C15 C16 1.392(2) . ?
C14A C15A 1.377(3) . ?
C15A C16A 1.386(3) . ?
